data_8102940
loop_
_publ_author_name
'Zaiss, T.'
'Deiseroth, H.-J.'

_publ_section_title
;
Crystal structure of nonasilver hexathioaluminate, Ag~9~AlS~6~, the 
\g phase
;
_journal_issue 2
_journal_name_full 'Zeitschrift f\"ur Kristallographie - New Crystal Structures'
_journal_page_first 119
_journal_page_last 120
_journal_volume 221
_journal_year 2006
_chemical_formula_sum 'Ag9 Al S6'
_chemical_formula_weight 1190.2
_chemical_name_common 'nonasilver hexathioaluminate - gamma'
_chemical_name_systematic 'nonasilver hexathioaluminate - gamma'
_space_group_IT_number 216
_symmetry_cell_setting cubic
_symmetry_space_group_name_Hall 'F -4 2 3'
_symmetry_space_group_name_H-M 'F -4 3 m'
_audit_creation_method JANA-98
_cell_angle_alpha 90
_cell_angle_beta 90
_cell_angle_gamma 90
_cell_formula_units_Z 4
_cell_length_a 10.739(1)
_cell_length_b 10.739(1)
_cell_length_c 10.739(1)
_cell_measurement_reflns_used 25
_cell_measurement_temperature 293(2)
_cell_measurement_theta_max 17
_cell_measurement_theta_min 12
_cell_volume 1238.5(2)
_computing_cell_refinement 'Enraf-Nonius CAD4'
_computing_data_collection 'Enraf-Nonius CAD4'
_computing_data_reduction 'JANA-98 (Petricek, 1998)'
_computing_molecular_graphics SCIAN
_computing_publication_material 'JANA-98 (Petricek, 1998)'
_computing_structure_refinement 'JANA-98 (Petricek, 1998)'
_diffrn_ambient_temperature 293(2)
_diffrn_measurement_device_type 'Enraf-Nonius CAD4'
_diffrn_measurement_method omega/2theta
_diffrn_radiation_monochromator graphite
_diffrn_radiation_source 'fine-focus sealed tube'
_diffrn_radiation_type AgK\a
_diffrn_radiation_wavelength 0.56087
_diffrn_reflns_av_R_equivalents 0.0572
_diffrn_reflns_av_sigmaI/netI 0.0046
_diffrn_reflns_limit_h_max 19
_diffrn_reflns_limit_h_min -13
_diffrn_reflns_limit_k_max 19
_diffrn_reflns_limit_k_min -13
_diffrn_reflns_limit_l_max 19
_diffrn_reflns_limit_l_min -13
_diffrn_reflns_number 3771
_diffrn_reflns_theta_max 29.88
_diffrn_reflns_theta_min 2.59
_diffrn_standards_interval_count 400
_diffrn_standards_interval_time 167
_diffrn_standards_number 3
_exptl_absorpt_coefficient_mu 7.851
_exptl_absorpt_correction_T_max 0.9960
_exptl_absorpt_correction_T_min 0.5067
_exptl_absorpt_correction_type \Y-scans
_exptl_crystal_colour 'metallic lustre'
_exptl_crystal_density_diffrn 6.381
_exptl_crystal_density_method 'not measured'
_exptl_crystal_description 'well shaped isometric'
_exptl_crystal_F_000 2128
_exptl_crystal_size_max 0.6275
_exptl_crystal_size_mid 0.455
_exptl_crystal_size_min 0.375
_refine_diff_density_max 1.39
_refine_diff_density_min -1.35
_refine_ls_extinction_coef 0.113(9)
_refine_ls_extinction_method 'B-C type 1 Lorentzian isotropic'
_refine_ls_goodness_of_fit_all 9.22
_refine_ls_goodness_of_fit_obs 8.69
_refine_ls_matrix_type full
_refine_ls_number_parameters 42
_refine_ls_number_reflns 298
_refine_ls_number_restraints 0
_refine_ls_R_factor_all 0.0277
_refine_ls_R_factor_gt 0.0343
_refine_ls_shift/esd_max 0.0031
_refine_ls_shift/esd_mean 0.0001
_refine_ls_structure_factor_coef Fsqd
_refine_ls_weighting_details w=1/\s^2^(I)
_refine_ls_weighting_scheme sigma
_refine_ls_wR_factor_all 0.0485
_refine_ls_wR_factor_gt 0.0486
_reflns_limit_h_max 11
_reflns_limit_h_min -7
_reflns_limit_k_max 13
_reflns_limit_k_min 0
_reflns_limit_l_max 19
_reflns_limit_l_min 1
_reflns_number_observed 268
_reflns_number_total 298
_reflns_observed_criterion 3
_reflns_threshold_expression >3sigma(I)
_cod_data_source_file 409872.cff
_cod_data_source_block Ag9AlS6
_cod_original_cell_volume 1238.5(1)
_cod_original_sg_symbol_H-M F-43m
_cod_original_formula_sum 'Ag9 Al1 S6'
_cod_database_code 8102940

loop_
_symmetry_equiv_pos_site_id
_symmetry_equiv_pos_as_xyz
1 x,y,z
2 y,-x,-z
3 x,-y,-z
4 z,x,y
5 -x,-y,z
6 -y,-x,z
7 x,-z,-y
8 -y,x,-z
9 -x,y,-z
10 -z,-x,y
11 y,x,z
12 -x,z,-y
13 z,-x,-y
14 -x,-z,y
15 -z,x,-y
16 x,z,y
17 -z,y,-x
18 y,z,x
19 z,-y,-x
20 -y,-z,x
21 -z,-y,x
22 -y,z,-x
23 z,y,x
24 y,-z,-x
25 x,1/2+y,1/2+z
26 y,1/2-x,1/2-z
27 x,1/2-y,1/2-z
28 z,1/2+x,1/2+y
29 -x,1/2-y,1/2+z
30 -y,1/2-x,1/2+z
31 x,1/2-z,1/2-y
32 -y,1/2+x,1/2-z
33 -x,1/2+y,1/2-z
34 -z,1/2-x,1/2+y
35 y,1/2+x,1/2+z
36 -x,1/2+z,1/2-y
37 z,1/2-x,1/2-y
38 -x,1/2-z,1/2+y
39 -z,1/2+x,1/2-y
40 x,1/2+z,1/2+y
41 -z,1/2+y,1/2-x
42 y,1/2+z,1/2+x
43 z,1/2-y,1/2-x
44 -y,1/2-z,1/2+x
45 -z,1/2-y,1/2+x
46 -y,1/2+z,1/2-x
47 z,1/2+y,1/2+x
48 y,1/2-z,1/2-x
49 1/2+x,y,1/2+z
50 1/2+y,-x,1/2-z
51 1/2+x,-y,1/2-z
52 1/2+z,x,1/2+y
53 1/2-x,-y,1/2+z
54 1/2-y,-x,1/2+z
55 1/2+x,-z,1/2-y
56 1/2-y,x,1/2-z
57 1/2-x,y,1/2-z
58 1/2-z,-x,1/2+y
59 1/2+y,x,1/2+z
60 1/2-x,z,1/2-y
61 1/2+z,-x,1/2-y
62 1/2-x,-z,1/2+y
63 1/2-z,x,1/2-y
64 1/2+x,z,1/2+y
65 1/2-z,y,1/2-x
66 1/2+y,z,1/2+x
67 1/2+z,-y,1/2-x
68 1/2-y,-z,1/2+x
69 1/2-z,-y,1/2+x
70 1/2-y,z,1/2-x
71 1/2+z,y,1/2+x
72 1/2+y,-z,1/2-x
73 1/2+x,1/2+y,z
74 1/2+y,1/2-x,-z
75 1/2+x,1/2-y,-z
76 1/2+z,1/2+x,y
77 1/2-x,1/2-y,z
78 1/2-y,1/2-x,z
79 1/2+x,1/2-z,-y
80 1/2-y,1/2+x,-z
81 1/2-x,1/2+y,-z
82 1/2-z,1/2-x,y
83 1/2+y,1/2+x,z
84 1/2-x,1/2+z,-y
85 1/2+z,1/2-x,-y
86 1/2-x,1/2-z,y
87 1/2-z,1/2+x,-y
88 1/2+x,1/2+z,y
89 1/2-z,1/2+y,-x
90 1/2+y,1/2+z,x
91 1/2+z,1/2-y,-x
92 1/2-y,1/2-z,x
93 1/2-z,1/2-y,x
94 1/2-y,1/2+z,-x
95 1/2+z,1/2+y,x
96 1/2+y,1/2-z,-x

loop_
_atom_site_label
_atom_site_type_symbol
_atom_site_symmetry_multiplicity
_atom_site_Wyckoff_symbol
_atom_site_occupancy
_atom_site_fract_x
_atom_site_fract_y
_atom_site_fract_z
_atom_site_U_iso_or_equiv
_atom_site_adp_type
Al Al 4 b 1.0 0.5 0.5 0.5 0.0173(1) Uani
S1 S 16 e 1.0 0.61940(3) 0.61940(3) 0.61940(3) 0.02656(6) Uani
S2 S 16 e 0.25 -0.0165(1) -0.0165(1) -0.0165(1) 0.0378(5) Uani
S3 S 4 c 1.0 0.25 0.25 0.25 0.0431(1) Uani
Ag1 Ag 48 h 0.188(3) -0.1750(2) -0.1750(2) 0.0279(4) 0.0843(5) Uani
Ag2 Ag 24 g 0.641(3) -0.25 -0.25 0.0235(2) 0.141(1) Uani
Ag3 Ag 48 h 0.139(2) -0.1816(3) -0.0532(4) -0.0532(4) 0.211(2) Uani
Ag4 Ag 48 h 0.102(2) -0.1519(3) -0.0442(6) -0.1519(3) 0.091(1) Uani

loop_
_atom_site_aniso_label
_atom_site_aniso_U_11
_atom_site_aniso_U_22
_atom_site_aniso_U_33
_atom_site_aniso_U_12
_atom_site_aniso_U_13
_atom_site_aniso_U_23
Al 0.0173(2) 0.0173(2) 0.0173(2) 0 0 0
S1 0.0266(1) 0.0266(1) 0.0266(1) -0.0030(1) -0.0030(1) -0.0030(1)
S2 0.0378(8) 0.0378(8) 0.0378(8) -0.0115(3) -0.0115(3) -0.0115(3)
S3 0.0431(3) 0.0431(3) 0.0431(3) 0 0 0
Ag1 0.0906(6) 0.0906(6) 0.071(1) 0 0.0193(9) 0.0193(9)
Ag2 0.190(2) 0.190(2) 0.0435(2) 0.137(2) 0 0
Ag3 0.077(1) 0.279(4) 0.279(4) -0.097(2) -0.097(2) 0.067(3)
Ag4 0.088(1) 0.095(3) 0.088(1) -0.030(1) -0.023(2) -0.030(1)

loop_
_atom_type_symbol
_atom_type_oxidation_number
_atom_type_number_in_cell
_atom_type_scat_dispersion_real
_atom_type_scat_dispersion_imag
_atom_type_scat_source
_atom_type_scat_versus_stol_list
Ag 0 864 -1.647 0.717 International_Tables_Vol_C
;stol 0.00 0.05 0.10 0.15 0.20 0.25 0.30 0.35 0.40  f 47.000 46.141 43.963
 41.157 38.157 35.190 32.413 29.912 27.712 stol 0.45 0.50 0.55 0.60 0.65 0.70
 0.75 0.80 0.85  f 25.808 24.177 22.787 21.600 20.573 19.667 18.845 18.082
 17.357 stol 0.90 0.95 1.00 1.05 1.10 1.15 1.20 1.25 1.30  f 16.657 15.975
 15.308 14.656 14.020 13.400 12.800 12.221 11.666 stol 1.35 1.40 1.45 1.50
 1.55 1.60 1.65 1.70 1.75  f 11.135 10.629 10.151 9.700 9.277 8.881 8.513
 8.172 7.857 stol 1.80 1.85 1.90 1.95 2.00 2.05 2.10 2.15 2.20  f 7.567 7.302
 7.061 6.841 6.642 6.463 6.302 6.159 6.031 stol 2.25 2.30 2.35 2.40 2.45 2.50
 2.55 2.60 2.65  f 5.917 5.816 5.727 5.650 5.581 5.522 5.471 5.426 5.388
;
Al 0 96 0.041 0.031 International_Tables_Vol_C
;stol 0.00 0.05 0.10 0.15 0.20 0.25 0.30 0.35 0.40  f 13.000 12.444 11.231
 10.053 9.162 8.470 7.871 7.308 6.761 stol 0.45 0.50 0.55 0.60 0.65 0.70 0.75
 0.80 0.85  f 6.223 5.697 5.194 4.720 4.282 3.884 3.529 3.215 2.941 stol 0.90
 0.95 1.00 1.05 1.10 1.15 1.20 1.25 1.30  f 2.704 2.501 2.327 2.178 2.051
 1.942 1.848 1.766 1.695 stol 1.35 1.40 1.45 1.50 1.55 1.60 1.65 1.70 1.75  f
 1.631 1.575 1.525 1.479 1.439 1.402 1.368 1.338 1.311 stol 1.80 1.85 1.90
 1.95 2.00 2.05 2.10 2.15 2.20  f 1.287 1.265 1.245 1.228 1.213 1.199 1.187
 1.176 1.167 stol 2.25 2.30 2.35 2.40 2.45 2.50 2.55 2.60 2.65  f 1.159 1.152
 1.147 1.141 1.137 1.133 1.130 1.128 1.125
;
S 0 576 0.083 0.076 International_Tables_Vol_C
;stol 0.00 0.05 0.10 0.15 0.20 0.25 0.30 0.35 0.40 f 16.000 15.485 14.177
 12.582 11.109 9.928 9.038 8.374 7.857 stol 0.45 0.50 0.55 0.60 0.65 0.70 0.75
 0.80 0.85 f 7.420 7.021 6.634 6.252 5.873 5.500 5.138 4.788 4.455 stol 0.90
 0.95 1.00 1.05 1.10 1.15 1.20 1.25 1.30 f 4.141 3.847 3.574 3.323 3.094 2.886
 2.699 2.531 2.381 stol 1.35 1.40 1.45 1.50 1.55 1.60 1.65 1.70 1.75 f 2.248
 2.130 2.026 1.934 1.852 1.779 1.715 1.657 1.605 stol 1.80 1.85 1.90 1.95 2.00
 2.05 2.10 2.15 2.20 f 1.559 1.516 1.477 1.441 1.408 1.377 1.347 1.320 1.294
 stol 2.25 2.30 2.35 2.40 2.45 2.50 2.55 2.60 2.65 f 1.269 1.246 1.223 1.202
 1.182 1.162 1.144 1.126 1.109
;
